data_4320772
loop_
_publ_author_name
'Maxim V. Ovchinnikov'
'Arkady M. Ellern'
'Ilia A. Guzei'
'Robert J. Angelici'

_publ_section_title
;
 Reactions of the Protonated Dinuclear Ruthenium Complex
 [{(\h5-C5H3)2(SiMe2)2}Ru2(CO)4(\m-H)]+ with Nucleophiles
;
_journal_name_full 'Inorganic Chemistry'
_journal_page_first 7014
_journal_page_last 7019
_journal_paper_doi 10.1021/ic010644n
_journal_volume 40
_journal_year 2001
_chemical_formula_sum 'C31.5 H33 B Cl F4 O4 P Ru2 Si2'
_chemical_formula_weight 887.13
_chemical_name_systematic
; 

 ? 

;
_space_group_IT_number 4
_symmetry_cell_setting monoclinic
_symmetry_space_group_name_Hall 'P 2yb'
_symmetry_space_group_name_H-M 'P 1 21 1'
_atom_sites_solution_hydrogens geom
_atom_sites_solution_primary direct
_atom_sites_solution_secondary difmap
_audit_creation_method SHELXL-97
_cell_angle_alpha 90.00
_cell_angle_beta 104.886(9)
_cell_angle_gamma 90.00
_cell_formula_units_Z 4
_cell_length_a 12.781(7)
_cell_length_b 21.254(11)
_cell_length_c 14.342(8)
_cell_measurement_temperature 298(2)
_cell_volume 3765(4)
_computing_cell_refinement 'Bruker SMART'
_computing_data_collection 'Bruker SMART'
_computing_data_reduction 'Bruker SHELXTL'
_computing_molecular_graphics 'Bruker SHELXTL'
_computing_publication_material 'Bruker SHELXTL'
_computing_structure_refinement 'SHELXL-97 (Sheldrick, 1997)'
_computing_structure_solution 'SHELXS-97 (Sheldrick, 1990)'
_diffrn_ambient_temperature 298(2)
_diffrn_measured_fraction_theta_full 0.997
_diffrn_measured_fraction_theta_max 0.997
_diffrn_measurement_device_type 'CCD area detector'
_diffrn_measurement_method 'phi and omega scans'
_diffrn_radiation_monochromator graphite
_diffrn_radiation_source 'fine-focus sealed tube'
_diffrn_radiation_type MoK\a
_diffrn_radiation_wavelength 0.71073
_diffrn_reflns_av_R_equivalents 0.0694
_diffrn_reflns_av_sigmaI/netI 0.0597
_diffrn_reflns_limit_h_max 14
_diffrn_reflns_limit_h_min -14
_diffrn_reflns_limit_k_max 23
_diffrn_reflns_limit_k_min -23
_diffrn_reflns_limit_l_max 15
_diffrn_reflns_limit_l_min -15
_diffrn_reflns_number 31150
_diffrn_reflns_theta_full 23.25
_diffrn_reflns_theta_max 23.25
_diffrn_reflns_theta_min 1.91
_exptl_absorpt_coefficient_mu 1.032
_exptl_absorpt_correction_T_max 1
_exptl_absorpt_correction_T_min 0.65
_exptl_absorpt_correction_type empirical
_exptl_crystal_colour colorless
_exptl_crystal_density_diffrn 1.565
_exptl_crystal_density_method 'not measured'
_exptl_crystal_description prism
_exptl_crystal_F_000 1772
_exptl_crystal_size_max 0.4
_exptl_crystal_size_mid 0.4
_exptl_crystal_size_min 0.2
_refine_diff_density_max 0.788
_refine_diff_density_min -1.463
_refine_diff_density_rms 0.124
_refine_ls_abs_structure_details 'Flack H D (1983), Acta Cryst. A39, 876-881'
_refine_ls_abs_structure_Flack 0.09(4)
_refine_ls_extinction_method none
_refine_ls_goodness_of_fit_ref 1.023
_refine_ls_hydrogen_treatment mixed
_refine_ls_matrix_type full
_refine_ls_number_parameters 838
_refine_ls_number_reflns 10786
_refine_ls_number_restraints 6
_refine_ls_restrained_S_all 1.025
_refine_ls_R_factor_all 0.0673
_refine_ls_R_factor_gt 0.0526
_refine_ls_shift/su_max 0.045
_refine_ls_shift/su_mean 0.002
_refine_ls_structure_factor_coef Fsqd
_refine_ls_weighting_details 'calc w=1/[\s^2^(Fo^2^)+(0.0808P)^2^+0.0000P] where P=(Fo^2^+2Fc^2^)/3'
_refine_ls_weighting_scheme calc
_refine_ls_wR_factor_gt 0.1220
_refine_ls_wR_factor_ref 0.1302
_reflns_number_gt 8665
_reflns_number_total 10786
_reflns_threshold_expression >2sigma(I)
_cod_data_source_file ic010644n_1.cif
_cod_data_source_block 4a
_cod_depositor_comments
;
The following automatic conversions were performed:

'_symmetry_cell_setting' value 'Monoclinic' changed to 'monoclinic'
according to the built-in table from CIF Core dictionary named
'cif_core.dic' version 2.4.1 from 2010-06-29.

Automatic conversion script
Id: cif_fix_values 1646 2011-03-28 12:23:43Z adriana 
;
_cod_original_cell_volume 3765(3)
_cod_original_formula_sum 'C31.50 H33 B Cl F4 O4 P Ru2 Si2'
_cod_database_code 4320772

loop_
_symmetry_equiv_pos_as_xyz
'x, y, z'
'-x, y+1/2, -z'

loop_
_atom_site_label
_atom_site_type_symbol
_atom_site_fract_x
_atom_site_fract_y
_atom_site_fract_z
_atom_site_U_iso_or_equiv
_atom_site_adp_type
_atom_site_occupancy
_atom_site_symmetry_multiplicity
_atom_site_calc_flag
_atom_site_refinement_flags
_atom_site_disorder_assembly
_atom_site_disorder_group
Ru1 Ru 0.83573(6) 0.72723(4) 0.45403(6) 0.0608(2) Uani 1 1 d . . .
Ru2 Ru 0.56272(5) 0.87767(3) 0.36584(5) 0.04431(18) Uani 1 1 d . . .
Ru3 Ru -0.01669(6) 0.96516(3) 0.77237(5) 0.0535(2) Uani 1 1 d . . .
Ru4 Ru 0.26698(5) 0.82055(3) 0.86225(4) 0.04312(18) Uani 1 1 d . . .
Si1 Si 0.5602(2) 0.70392(12) 0.30184(18) 0.0504(6) Uani 1 1 d . . .
Si2 Si 0.7450(2) 0.80677(15) 0.2193(2) 0.0620(8) Uani 1 1 d . . .
Si3 Si 0.07929(19) 0.88700(13) 1.00777(17) 0.0500(6) Uani 1 1 d . . .
Si4 Si 0.25689(19) 0.99383(12) 0.92464(19) 0.0501(6) Uani 1 1 d . . .
P1 P 0.48427(18) 0.96740(12) 0.41291(17) 0.0507(6) Uani 1 1 d . . .
P2 P 0.35127(18) 0.73078(11) 0.82142(16) 0.0486(5) Uani 1 1 d . . .
C1 C 0.8894(8) 0.7033(7) 0.3195(8) 0.079(4) Uani 1 1 d . . .
H1A H 0.9548 0.7194 0.3040 0.095 Uiso 1 1 calc R . .
C2 C 0.8815(9) 0.6464(7) 0.3647(9) 0.084(4) Uani 1 1 d . . .
H2A H 0.9402 0.6160 0.3874 0.100 Uiso 1 1 calc R . .
C3 C 0.7710(9) 0.6393(6) 0.3707(7) 0.078(4) Uani 1 1 d . . .
H3A H 0.7418 0.6025 0.3969 0.093 Uiso 1 1 calc R . .
C4 C 0.7079(8) 0.6924(5) 0.3227(7) 0.061(3) Uani 1 1 d . . .
C5 C 0.7814(7) 0.7331(5) 0.2907(6) 0.058(2) Uani 1 1 d . . .
C6 C 0.8503(8) 0.8692(7) 0.2525(9) 0.094(4) Uani 1 1 d . . .
H6A H 0.8633 0.8787 0.3200 0.141 Uiso 1 1 calc R . .
H6B H 0.8257 0.9064 0.2154 0.141 Uiso 1 1 calc R . .
H6C H 0.9162 0.8547 0.2393 0.141 Uiso 1 1 calc R . .
C7 C 0.7168(9) 0.7866(7) 0.0891(8) 0.091(4) Uani 1 1 d . . .
H7A H 0.7825 0.7729 0.0746 0.137 Uiso 1 1 calc R . .
H7B H 0.6893 0.8229 0.0511 0.137 Uiso 1 1 calc R . .
H7C H 0.6642 0.7534 0.0745 0.137 Uiso 1 1 calc R . .
C8 C 0.5095(10) 0.6804(5) 0.4054(8) 0.076(3) Uani 1 1 d . . .
H8A H 0.5478 0.7031 0.4617 0.114 Uiso 1 1 calc R . .
H8B H 0.5205 0.6360 0.4164 0.114 Uiso 1 1 calc R . .
H8C H 0.4336 0.6897 0.3923 0.114 Uiso 1 1 calc R . .
C9 C 0.4890(8) 0.6617(5) 0.1883(7) 0.067(3) Uani 1 1 d . . .
H9A H 0.4975 0.6171 0.1982 0.101 Uiso 1 1 calc R . .
H9B H 0.5197 0.6742 0.1367 0.101 Uiso 1 1 calc R . .
H9C H 0.4134 0.6722 0.1720 0.101 Uiso 1 1 calc R . .
C10 C 0.6095(7) 0.8321(4) 0.2393(6) 0.049(2) Uani 1 1 d . . .
C11 C 0.5364(6) 0.7902(4) 0.2695(6) 0.043(2) Uani 1 1 d . . .
C12 C 0.4333(7) 0.8254(5) 0.2569(6) 0.053(2) Uani 1 1 d . . .
H12A H 0.3659 0.8087 0.2676 0.063 Uiso 1 1 calc R . .
C13 C 0.4466(7) 0.8835(5) 0.2200(6) 0.054(2) Uani 1 1 d . . .
H13A H 0.3894 0.9152 0.2006 0.064 Uiso 1 1 calc R . .
C14 C 0.5535(8) 0.8898(5) 0.2089(6) 0.058(3) Uani 1 1 d . . .
H14A H 0.5815 0.9257 0.1797 0.069 Uiso 1 1 calc R . .
C15 C 0.4955(11) 1.0354(5) 0.3386(8) 0.083(3) Uani 1 1 d . . .
H15A H 0.4625 1.0712 0.3602 0.125 Uiso 1 1 calc R . .
H15B H 0.4594 1.0266 0.2725 0.125 Uiso 1 1 calc R . .
H15C H 0.5705 1.0441 0.3440 0.125 Uiso 1 1 calc R . .
C16 C 0.3413(7) 0.9606(5) 0.4082(7) 0.063(3) Uani 1 1 d . . .
C17 C 0.2910(8) 0.9025(5) 0.4064(8) 0.070(3) Uani 1 1 d . . .
H17A H 0.3289 0.8656 0.4032 0.084 Uiso 1 1 calc R . .
C18 C 0.1798(10) 0.9003(7) 0.4096(9) 0.094(4) Uani 1 1 d . . .
H18A H 0.1457 0.8615 0.4080 0.113 Uiso 1 1 calc R . .
C19 C 0.1250(9) 0.9522(9) 0.4148(11) 0.116(6) Uani 1 1 d . . .
H19A H 0.0542 0.9493 0.4205 0.140 Uiso 1 1 calc R . .
C20 C 0.1699(12) 1.0095(9) 0.4121(13) 0.134(6) Uani 1 1 d . . .
H20A H 0.1279 1.0454 0.4102 0.161 Uiso 1 1 calc R . .
C21 C 0.2818(10) 1.0156(7) 0.4122(12) 0.107(5) Uani 1 1 d . . .
H21A H 0.3141 1.0550 0.4150 0.128 Uiso 1 1 calc R . .
C22 C 0.5475(7) 0.9913(4) 0.5366(6) 0.047(2) Uani 1 1 d . . .
C23 C 0.5072(8) 0.9673(6) 0.6112(7) 0.071(3) Uani 1 1 d . . .
H23A H 0.4467 0.9412 0.5970 0.085 Uiso 1 1 calc R . .
C24 C 0.5579(9) 0.9824(6) 0.7078(8) 0.081(3) Uani 1 1 d . . .
H24A H 0.5336 0.9655 0.7583 0.097 Uiso 1 1 calc R . .
C25 C 0.6446(8) 1.0231(5) 0.7251(8) 0.069(3) Uani 1 1 d . . .
H25A H 0.6767 1.0351 0.7883 0.083 Uiso 1 1 calc R . .
C26 C 0.6841(8) 1.0456(5) 0.6547(9) 0.072(3) Uani 1 1 d . . .
H26A H 0.7451 1.0713 0.6700 0.086 Uiso 1 1 calc R . .
C27 C 0.6359(7) 1.0316(4) 0.5582(7) 0.057(2) Uani 1 1 d . . .
H27A H 0.6625 1.0489 0.5093 0.068 Uiso 1 1 calc R . .
C28 C 0.5590(9) 0.8387(5) 0.4824(8) 0.064(3) Uani 1 1 d . . .
C29 C 0.6999(9) 0.9128(6) 0.4237(8) 0.074(3) Uani 1 1 d . . .
C30 C 0.8281(13) 0.7023(7) 0.5731(11) 0.105(5) Uani 1 1 d . . .
C31 C 0.9460(10) 0.7830(7) 0.5101(9) 0.091(4) Uani 1 1 d . . .
C32 C -0.0718(8) 0.9880(6) 0.9069(7) 0.069(3) Uani 1 1 d . . .
H32A H -0.1362 0.9707 0.9228 0.083 Uiso 1 1 calc R . .
C33 C -0.0674(9) 1.0440(5) 0.8608(8) 0.072(3) Uani 1 1 d . . .
H33A H -0.1282 1.0729 0.8375 0.086 Uiso 1 1 calc R . .
C34 C 0.0431(8) 1.0548(5) 0.8559(7) 0.062(3) Uani 1 1 d . . .
H34A H 0.0702 1.0925 0.8303 0.075 Uiso 1 1 calc R . .
C35 C 0.1062(7) 1.0030(4) 0.9008(6) 0.049(2) Uani 1 1 d . . .
C36 C 0.0367(6) 0.9595(5) 0.9332(6) 0.049(2) Uani 1 1 d . . .
C37 C -0.0246(8) 0.8250(6) 0.9751(9) 0.081(3) Uani 1 1 d . . .
H37A H -0.0909 0.8396 0.9873 0.122 Uiso 1 1 calc R . .
H37B H -0.0003 0.7881 1.0132 0.122 Uiso 1 1 calc R . .
H37C H -0.0366 0.8149 0.9080 0.122 Uiso 1 1 calc R . .
C38 C 0.1093(9) 0.9088(6) 1.1386(7) 0.073(3) Uani 1 1 d . . .
H38A H 0.0432 0.9200 1.1545 0.110 Uiso 1 1 calc R . .
H38B H 0.1581 0.9440 1.1509 0.110 Uiso 1 1 calc R . .
H38C H 0.1420 0.8737 1.1773 0.110 Uiso 1 1 calc R . .
C39 C 0.3047(9) 1.0218(5) 0.8200(9) 0.079(3) Uani 1 1 d . . .
H39A H 0.3818 1.0167 0.8336 0.119 Uiso 1 1 calc R . .
H39B H 0.2866 1.0655 0.8085 0.119 Uiso 1 1 calc R . .
H39C H 0.2704 0.9977 0.7638 0.119 Uiso 1 1 calc R . .
C40 C 0.3241(8) 1.0404(5) 1.0334(9) 0.084(4) Uani 1 1 d . . .
H40A H 0.4012 1.0356 1.0461 0.125 Uiso 1 1 calc R . .
H40B H 0.3006 1.0255 1.0879 0.125 Uiso 1 1 calc R . .
H40C H 0.3053 1.0839 1.0225 0.125 Uiso 1 1 calc R . .
C41 C 0.2164(6) 0.8659(4) 0.9892(5) 0.0390(19) Uani 1 1 d . . .
C42 C 0.2863(6) 0.9081(4) 0.9572(5) 0.044(2) Uani 1 1 d . . .
C43 C 0.3883(6) 0.8770(5) 0.9686(6) 0.054(2) Uani 1 1 d . . .
H43A H 0.4536 0.8960 0.9570 0.065 Uiso 1 1 calc R . .
C44 C 0.3829(7) 0.8168(4) 1.0105(6) 0.051(2) Uani 1 1 d . . .
H44A H 0.4432 0.7873 1.0317 0.061 Uiso 1 1 calc R . .
C45 C 0.2778(8) 0.8082(5) 1.0192(6) 0.053(2) Uani 1 1 d . . .
H45A H 0.2519 0.7715 1.0481 0.063 Uiso 1 1 calc R . .
C46 C 0.3499(10) 0.6653(5) 0.9045(8) 0.082(3) Uani 1 1 d . . .
H46A H 0.3850 0.6295 0.8854 0.123 Uiso 1 1 calc R . .
H46B H 0.2764 0.6548 0.9028 0.123 Uiso 1 1 calc R . .
H46C H 0.3875 0.6776 0.9689 0.123 Uiso 1 1 calc R . .
C47 C 0.4928(6) 0.7408(4) 0.8179(6) 0.048(2) Uani 1 1 d . . .
C48 C 0.5386(8) 0.7986(5) 0.8188(7) 0.064(3) Uani 1 1 d . . .
H48A H 0.4977 0.8343 0.8225 0.077 Uiso 1 1 calc R . .
C49 C 0.6464(9) 0.8055(6) 0.8143(9) 0.078(3) Uani 1 1 d . . .
H49A H 0.6782 0.8450 0.8164 0.094 Uiso 1 1 calc R . .
C50 C 0.7019(9) 0.7530(7) 0.8070(9) 0.083(3) Uani 1 1 d . . .
H50A H 0.7736 0.7568 0.8043 0.099 Uiso 1 1 calc R . .
C51 C 0.6583(11) 0.6948(7) 0.8033(12) 0.113(5) Uani 1 1 d . . .
H51A H 0.6987 0.6599 0.7947 0.135 Uiso 1 1 calc R . .
C52 C 0.5539(10) 0.6868(6) 0.8122(11) 0.095(4) Uani 1 1 d . . .
H52A H 0.5250 0.6468 0.8143 0.115 Uiso 1 1 calc R . .
C53 C 0.2903(8) 0.6980(5) 0.7029(8) 0.068(3) Uani 1 1 d . . .
C54 C 0.2128(13) 0.6515(9) 0.6885(11) 0.145(8) Uani 1 1 d . . .
H54A H 0.1924 0.6361 0.7420 0.174 Uiso 1 1 calc R . .
C55 C 0.1637(14) 0.6266(10) 0.5995(15) 0.156(9) Uani 1 1 d . . .
H55A H 0.1175 0.5921 0.5931 0.188 Uiso 1 1 calc R . .
C56 C 0.1857(13) 0.6548(13) 0.5203(15) 0.157(10) Uani 1 1 d . . .
H56A H 0.1504 0.6406 0.4589 0.189 Uiso 1 1 calc R . .
C57 C 0.2585(13) 0.7033(9) 0.5296(9) 0.110(5) Uani 1 1 d . . .
H57A H 0.2729 0.7215 0.4752 0.132 Uiso 1 1 calc R . .
C58 C 0.3106(11) 0.7251(7) 0.6216(8) 0.090(4) Uani 1 1 d . . .
H58A H 0.3595 0.7582 0.6283 0.108 Uiso 1 1 calc R . .
C59 C 0.1293(8) 0.7870(5) 0.8008(7) 0.059(3) Uani 1 1 d . . .
C60 C 0.2714(8) 0.8598(5) 0.7449(8) 0.061(3) Uani 1 1 d . . .
C61 C -0.1169(11) 0.9059(6) 0.7181(10) 0.091(4) Uani 1 1 d D . .
C62 C -0.0206(10) 0.9924(6) 0.6502(10) 0.084(4) Uani 1 1 d . . .
O1 O 0.5580(9) 0.8139(4) 0.5543(6) 0.099(3) Uani 1 1 d . . .
O2 O 0.7836(6) 0.9329(5) 0.4550(7) 0.104(3) Uani 1 1 d . . .
O3 O 0.8283(16) 0.6833(7) 0.6485(11) 0.193(7) Uani 1 1 d . . .
O4 O 1.0132(11) 0.8171(6) 0.5425(8) 0.152(5) Uani 1 1 d . . .
O5 O 0.0478(7) 0.7637(5) 0.7681(7) 0.099(3) Uani 1 1 d . . .
O6 O 0.2759(7) 0.8836(4) 0.6743(6) 0.094(2) Uani 1 1 d . . .
O7 O -0.1835(10) 0.8692(6) 0.6825(8) 0.150(5) Uani 1 1 d . . .
O8 O -0.0241(11) 1.0117(6) 0.5736(7) 0.147(5) Uani 1 1 d . . .
B1 B 0.1617(11) 0.7175(7) 0.2367(11) 0.077(4) Uani 1 1 d . . .
B2 B 0.3439(14) 0.4932(8) 0.9877(13) 0.087(4) Uani 1 1 d . . .
F1 F 0.0720(11) 0.7491(8) 0.1940(15) 0.284(11) Uani 1 1 d . . .
F2 F 0.2013(17) 0.7064(8) 0.1659(13) 0.265(10) Uani 1 1 d . . .
F3 F 0.2229(13) 0.7539(6) 0.2965(8) 0.222(7) Uani 1 1 d . . .
F4 F 0.1290(6) 0.6677(3) 0.2755(6) 0.106(2) Uani 1 1 d . . .
F5 F 0.3766(13) 0.5047(5) 0.9080(9) 0.194(6) Uani 1 1 d . . .
F6 F 0.2951(9) 0.5395(4) 1.0190(8) 0.147(3) Uani 1 1 d . . .
F7 F 0.291(2) 0.4434(8) 0.978(2) 0.344(13) Uani 1 1 d . . .
F8 F 0.4333(13) 0.4847(13) 1.0487(11) 0.306(13) Uani 1 1 d . . .
H1 H 0.776(6) 0.778(4) 0.471(6) 0.049 Uiso 1 1 d . . .
H3 H 0.0455(19) 0.903(3) 0.751(5) 0.046 Uiso 1 1 d D . .
C63 C 1.031(3) 0.5943(14) 0.877(2) 0.263(15) Uiso 1 1 d D . .
H63C H 1.0942 0.6183 0.8880 0.316 Uiso 0.50 1 d P . .
H63D H 1.0517 0.5610 0.9299 0.316 Uiso 0.50 1 d P . .
H63A H 1.0676 0.5944 0.8294 0.316 Uiso 0.50 1 d P . .
H63B H 1.0590 0.5561 0.9187 0.316 Uiso 0.50 1 d P . .
Cl1 Cl 0.897(3) 0.5793(19) 0.829(3) 0.435(18) Uiso 0.50 1 d PD A 1
Cl2 Cl 1.066(2) 0.6556(11) 0.9494(15) 0.293(9) Uiso 0.50 1 d PD A 1
Cl1A Cl 1.036(3) 0.5498(14) 0.781(2) 0.367(14) Uiso 0.50 1 d PD A 2
Cl2A Cl 0.943(3) 0.6426(15) 0.929(2) 0.356(13) Uiso 0.50 1 d PD A 2

loop_
_atom_site_aniso_label
_atom_site_aniso_U_11
_atom_site_aniso_U_22
_atom_site_aniso_U_33
_atom_site_aniso_U_23
_atom_site_aniso_U_13
_atom_site_aniso_U_12
Ru1 0.0407(4) 0.0762(5) 0.0565(5) -0.0111(4) -0.0040(3) 0.0091(4)
Ru2 0.0337(4) 0.0543(4) 0.0387(4) -0.0042(3) -0.0020(3) -0.0019(3)
Ru3 0.0338(4) 0.0649(5) 0.0535(5) 0.0042(4) -0.0039(3) 0.0027(3)
Ru4 0.0322(4) 0.0566(4) 0.0350(4) -0.0015(3) -0.0016(3) -0.0001(3)
Si1 0.0372(13) 0.0572(14) 0.0531(16) -0.0052(11) 0.0049(11) -0.0061(11)
Si2 0.0364(14) 0.097(2) 0.0549(16) -0.0015(14) 0.0160(12) -0.0093(14)
Si3 0.0349(13) 0.0699(17) 0.0445(14) 0.0032(13) 0.0089(11) -0.0036(12)
Si4 0.0319(13) 0.0540(13) 0.0589(16) -0.0001(12) 0.0016(11) -0.0067(11)
P1 0.0427(13) 0.0524(13) 0.0482(14) -0.0070(11) -0.0043(10) 0.0016(11)
P2 0.0405(12) 0.0543(13) 0.0470(13) -0.0033(11) 0.0039(10) -0.0038(11)
C1 0.029(5) 0.134(12) 0.074(8) -0.023(8) 0.012(5) 0.024(6)
C2 0.056(7) 0.098(9) 0.084(8) -0.025(7) -0.006(6) 0.036(7)
C3 0.081(8) 0.074(7) 0.059(7) -0.013(5) -0.017(6) 0.028(6)
C4 0.051(6) 0.064(6) 0.056(6) -0.019(5) -0.007(5) 0.010(5)
C5 0.031(5) 0.096(7) 0.044(5) -0.008(5) 0.008(4) 0.006(5)
C6 0.044(6) 0.147(12) 0.094(9) 0.008(8) 0.023(6) -0.032(7)
C7 0.063(7) 0.161(12) 0.056(7) -0.013(7) 0.025(6) 0.010(8)
C8 0.085(8) 0.070(7) 0.076(7) 0.003(6) 0.027(6) -0.019(6)
C9 0.044(6) 0.073(7) 0.071(7) -0.006(6) -0.011(5) -0.002(5)
C10 0.039(5) 0.067(6) 0.041(5) 0.003(4) 0.008(4) -0.005(4)
C11 0.024(4) 0.056(5) 0.045(5) -0.009(4) 0.000(4) 0.002(4)
C12 0.028(4) 0.080(6) 0.044(5) -0.022(5) 0.000(4) -0.003(5)
C13 0.045(5) 0.066(6) 0.039(5) 0.009(5) -0.008(4) 0.011(5)
C14 0.063(7) 0.070(7) 0.033(5) -0.001(4) 0.000(4) -0.005(5)
C15 0.103(9) 0.068(7) 0.059(7) 0.010(5) -0.013(6) 0.001(6)
C16 0.038(5) 0.074(6) 0.064(7) -0.008(5) -0.010(4) 0.007(5)
C17 0.047(6) 0.069(7) 0.092(8) -0.019(6) 0.014(5) -0.002(5)
C18 0.058(7) 0.123(11) 0.103(10) -0.028(8) 0.024(7) -0.026(8)
C19 0.031(6) 0.157(14) 0.154(13) -0.086(11) 0.010(7) -0.005(8)
C20 0.052(9) 0.137(14) 0.196(18) -0.020(13) 0.002(9) 0.020(9)
C21 0.060(8) 0.087(9) 0.165(14) -0.030(9) 0.013(8) 0.004(7)
C22 0.037(5) 0.044(4) 0.053(6) -0.010(4) 0.003(4) 0.002(4)
C23 0.058(6) 0.094(8) 0.057(7) -0.008(6) 0.008(5) 0.005(6)
C24 0.066(7) 0.111(9) 0.058(7) -0.005(6) 0.003(6) 0.020(7)
C25 0.041(6) 0.092(7) 0.061(7) -0.031(6) -0.014(5) 0.020(6)
C26 0.046(6) 0.080(7) 0.078(8) -0.023(6) -0.005(6) 0.000(5)
C27 0.043(5) 0.060(6) 0.059(6) -0.004(5) 0.000(4) 0.004(5)
C28 0.066(7) 0.065(7) 0.060(7) -0.007(5) 0.013(5) 0.005(5)
C29 0.058(7) 0.091(8) 0.059(7) -0.032(6) -0.010(5) -0.016(6)
C30 0.133(13) 0.109(10) 0.083(10) -0.027(8) 0.046(9) -0.036(9)
C31 0.071(8) 0.122(10) 0.066(8) -0.024(7) -0.010(6) -0.027(8)
C32 0.039(6) 0.098(9) 0.068(7) -0.009(6) 0.009(5) 0.007(5)
C33 0.053(7) 0.067(7) 0.086(8) -0.003(6) 0.000(5) 0.022(5)
C34 0.062(7) 0.051(5) 0.068(7) -0.002(5) 0.007(5) 0.004(5)
C35 0.040(5) 0.054(5) 0.046(5) 0.000(4) -0.004(4) 0.007(4)
C36 0.026(4) 0.070(6) 0.046(5) -0.006(5) 0.002(4) 0.004(4)
C37 0.049(6) 0.095(8) 0.096(8) 0.009(7) 0.012(6) -0.028(6)
C38 0.071(7) 0.090(7) 0.064(7) 0.012(6) 0.029(6) 0.013(6)
C39 0.067(7) 0.075(7) 0.100(9) 0.018(6) 0.028(7) -0.014(6)
C40 0.046(6) 0.080(7) 0.110(9) -0.033(7) -0.007(6) -0.007(5)
C41 0.032(4) 0.047(5) 0.032(4) -0.005(4) -0.001(3) 0.001(4)
C42 0.032(5) 0.067(5) 0.028(4) -0.007(4) -0.002(4) 0.001(4)
C43 0.026(5) 0.079(6) 0.050(5) -0.016(5) -0.002(4) 0.003(5)
C44 0.049(5) 0.048(5) 0.047(5) -0.013(4) -0.004(4) 0.002(4)
C45 0.054(6) 0.059(6) 0.040(5) -0.002(4) 0.004(4) 0.003(5)
C46 0.102(9) 0.055(6) 0.090(8) 0.001(6) 0.027(7) 0.001(6)
C47 0.027(4) 0.058(6) 0.052(5) -0.010(4) -0.002(4) 0.008(4)
C48 0.052(6) 0.077(7) 0.067(7) 0.006(5) 0.020(5) 0.005(5)
C49 0.061(7) 0.085(9) 0.097(9) -0.024(6) 0.034(6) -0.011(6)
C50 0.040(6) 0.105(9) 0.097(9) -0.014(7) 0.004(6) 0.001(6)
C51 0.052(8) 0.096(10) 0.185(16) -0.018(10) 0.020(8) 0.020(7)
C52 0.051(7) 0.086(9) 0.146(13) -0.020(8) 0.020(7) -0.003(6)
C53 0.037(5) 0.092(8) 0.071(7) -0.022(6) 0.008(5) 0.008(5)
C54 0.121(12) 0.220(19) 0.107(11) -0.092(12) 0.054(10) -0.103(13)
C55 0.112(14) 0.21(2) 0.151(17) -0.114(16) 0.048(13) -0.067(14)
C56 0.062(9) 0.27(3) 0.122(15) -0.114(17) -0.008(9) 0.028(13)
C57 0.089(10) 0.167(14) 0.059(8) -0.025(8) -0.007(7) 0.034(10)
C58 0.100(9) 0.107(9) 0.056(7) -0.015(7) 0.010(7) 0.016(8)
C59 0.034(5) 0.091(7) 0.047(6) -0.014(5) 0.000(5) -0.006(5)
C60 0.061(6) 0.068(6) 0.050(6) -0.008(5) 0.004(5) -0.002(5)
C61 0.094(10) 0.084(8) 0.101(10) -0.008(7) 0.038(8) -0.042(8)
C62 0.073(8) 0.101(9) 0.074(8) -0.007(7) 0.011(6) -0.039(7)
O1 0.154(9) 0.091(6) 0.057(5) 0.012(5) 0.039(5) 0.000(6)
O2 0.048(5) 0.127(7) 0.119(7) -0.043(6) -0.012(5) -0.016(5)
O3 0.31(2) 0.162(12) 0.143(12) -0.020(10) 0.117(13) -0.085(13)
O4 0.149(11) 0.177(11) 0.138(10) -0.054(9) 0.049(8) -0.094(10)
O5 0.056(5) 0.125(7) 0.101(7) -0.030(5) -0.009(5) -0.023(5)
O6 0.116(7) 0.110(6) 0.053(5) 0.020(5) 0.016(4) -0.001(6)
O7 0.163(11) 0.175(10) 0.118(8) -0.038(8) 0.045(8) -0.116(10)
O8 0.187(12) 0.170(10) 0.072(7) 0.007(7) 0.012(7) -0.088(9)
B1 0.050(7) 0.086(9) 0.092(10) 0.021(8) 0.011(7) -0.013(7)
B2 0.078(10) 0.080(9) 0.108(12) -0.032(9) 0.033(9) 0.012(8)
F1 0.138(10) 0.258(16) 0.44(3) 0.217(18) 0.056(13) 0.068(11)
F2 0.35(2) 0.255(16) 0.283(18) -0.019(13) 0.254(19) -0.065(15)
F3 0.301(17) 0.223(12) 0.128(8) -0.011(8) 0.030(9) -0.174(13)
F4 0.106(6) 0.082(4) 0.140(6) 0.010(4) 0.052(5) -0.005(4)
F5 0.311(17) 0.145(8) 0.176(10) -0.015(7) 0.157(12) 0.022(9)
F6 0.162(9) 0.131(7) 0.170(8) 0.002(6) 0.083(7) 0.038(7)
F7 0.42(3) 0.144(12) 0.50(3) -0.059(16) 0.18(3) -0.129(17)
F8 0.150(12) 0.53(4) 0.221(15) -0.013(18) 0.022(11) 0.177(19)

loop_
_atom_type_symbol
_atom_type_description
_atom_type_scat_dispersion_real
_atom_type_scat_dispersion_imag
_atom_type_scat_source
C C 0.0033 0.0016 'International Tables Vol C Tables 4.2.6.8 and 6.1.1.4'
H H 0.0000 0.0000 'International Tables Vol C Tables 4.2.6.8 and 6.1.1.4'
B B 0.0013 0.0007 'International Tables Vol C Tables 4.2.6.8 and 6.1.1.4'
O O 0.0106 0.0060 'International Tables Vol C Tables 4.2.6.8 and 6.1.1.4'
F F 0.0171 0.0103 'International Tables Vol C Tables 4.2.6.8 and 6.1.1.4'
Si Si 0.0817 0.0704 'International Tables Vol C Tables 4.2.6.8 and 6.1.1.4'
P P 0.1023 0.0942 'International Tables Vol C Tables 4.2.6.8 and 6.1.1.4'
Ru Ru -1.2594 0.8363 'International Tables Vol C Tables 4.2.6.8 and 6.1.1.4'
Cl Cl 0.1484 0.1585 'International Tables Vol C Tables 4.2.6.8 and 6.1.1.4'

loop_
_geom_angle_atom_site_label_1
_geom_angle_atom_site_label_2
_geom_angle_atom_site_label_3
_geom_angle
_geom_angle_site_symmetry_1
_geom_angle_site_symmetry_3
_geom_angle_publ_flag
C30 Ru1 C31 89.8(6) . . ?
C30 Ru1 C3 98.9(5) . . ?
C31 Ru1 C3 153.0(5) . . ?
C30 Ru1 C1 146.9(6) . . ?
C31 Ru1 C1 98.6(5) . . ?
C3 Ru1 C1 60.9(5) . . ?
C30 Ru1 C5 155.7(5) . . ?
C31 Ru1 C5 114.1(5) . . ?
C3 Ru1 C5 61.7(4) . . ?
C1 Ru1 C5 38.0(4) . . ?
C30 Ru1 C4 118.9(6) . . ?
C31 Ru1 C4 150.3(5) . . ?
C3 Ru1 C4 37.4(4) . . ?
C1 Ru1 C4 62.1(4) . . ?
C5 Ru1 C4 36.8(4) . . ?
C30 Ru1 C2 112.8(6) . . ?
C31 Ru1 C2 116.3(5) . . ?
C3 Ru1 C2 36.9(4) . . ?
C1 Ru1 C2 35.3(4) . . ?
C5 Ru1 C2 61.4(4) . . ?
C4 Ru1 C2 61.9(4) . . ?
C28 Ru2 C29 90.9(5) . . ?
C28 Ru2 C13 134.0(4) . . ?
C29 Ru2 C13 135.0(4) . . ?
C28 Ru2 C14 159.9(4) . . ?
C29 Ru2 C14 101.5(4) . . ?
C13 Ru2 C14 37.1(3) . . ?
C28 Ru2 C12 102.5(4) . . ?
C29 Ru2 C12 158.7(4) . . ?
C13 Ru2 C12 35.6(3) . . ?
C14 Ru2 C12 61.3(4) . . ?
C28 Ru2 C10 126.6(4) . . ?
C29 Ru2 C10 96.5(4) . . ?
C13 Ru2 C10 61.5(3) . . ?
C14 Ru2 C10 37.0(3) . . ?
C12 Ru2 C10 62.1(3) . . ?
C28 Ru2 C11 98.4(4) . . ?
C29 Ru2 C11 124.2(4) . . ?
C13 Ru2 C11 61.4(3) . . ?
C14 Ru2 C11 61.6(4) . . ?
C12 Ru2 C11 38.1(3) . . ?
C10 Ru2 C11 36.7(3) . . ?
C28 Ru2 P1 89.6(3) . . ?
C29 Ru2 P1 88.3(4) . . ?
C13 Ru2 P1 89.6(3) . . ?
C14 Ru2 P1 106.3(3) . . ?
C12 Ru2 P1 108.1(2) . . ?
C10 Ru2 P1 143.2(2) . . ?
C11 Ru2 P1 146.2(2) . . ?
C61 Ru3 C62 88.1(5) . . ?
C61 Ru3 C36 113.5(5) . . ?
C62 Ru3 C36 158.4(4) . . ?
C61 Ru3 C35 150.1(5) . . ?
C62 Ru3 C35 120.9(4) . . ?
C36 Ru3 C35 37.5(3) . . ?
C61 Ru3 C32 100.0(5) . . ?
C62 Ru3 C32 143.8(5) . . ?
C36 Ru3 C32 38.1(3) . . ?
C35 Ru3 C32 61.9(4) . . ?
C61 Ru3 C34 155.2(5) . . ?
C62 Ru3 C34 99.3(5) . . ?
C36 Ru3 C34 61.9(4) . . ?
C35 Ru3 C34 36.6(3) . . ?
C32 Ru3 C34 60.6(4) . . ?
C61 Ru3 C33 118.3(5) . . ?
C62 Ru3 C33 110.8(5) . . ?
C36 Ru3 C33 61.5(4) . . ?
C35 Ru3 C33 61.4(3) . . ?
C32 Ru3 C33 35.0(4) . . ?
C34 Ru3 C33 37.0(4) . . ?
C60 Ru4 C59 89.3(4) . . ?
C60 Ru4 C43 101.4(4) . . ?
C59 Ru4 C43 157.3(4) . . ?
C60 Ru4 C45 159.9(4) . . ?
C59 Ru4 C45 103.5(4) . . ?
C43 Ru4 C45 61.4(4) . . ?
C60 Ru4 C44 133.7(4) . . ?
C59 Ru4 C44 137.0(4) . . ?
C43 Ru4 C44 37.0(3) . . ?
C45 Ru4 C44 36.1(3) . . ?
C60 Ru4 C42 98.5(4) . . ?
C59 Ru4 C42 122.0(4) . . ?
C43 Ru4 C42 37.1(3) . . ?
C45 Ru4 C42 61.7(3) . . ?
C44 Ru4 C42 61.5(3) . . ?
C60 Ru4 C41 126.8(4) . . ?
C59 Ru4 C41 96.3(4) . . ?
C43 Ru4 C41 61.2(3) . . ?
C45 Ru4 C41 37.6(3) . . ?
C44 Ru4 C41 61.2(3) . . ?
C42 Ru4 C41 36.2(3) . . ?
C60 Ru4 P2 90.9(3) . . ?
C59 Ru4 P2 90.5(3) . . ?
C43 Ru4 P2 109.1(2) . . ?
C45 Ru4 P2 104.1(2) . . ?
C44 Ru4 P2 88.5(2) . . ?
C42 Ru4 P2 146.0(2) . . ?
C41 Ru4 P2 141.6(2) . . ?
C8 Si1 C4 113.0(5) . . ?
C8 Si1 C9 112.2(5) . . ?
C4 Si1 C9 108.9(4) . . ?
C8 Si1 C11 113.2(5) . . ?
C4 Si1 C11 105.1(4) . . ?
C9 Si1 C11 103.8(4) . . ?
C7 Si2 C6 111.3(6) . . ?
C7 Si2 C5 108.3(6) . . ?
C6 Si2 C5 113.3(5) . . ?
C7 Si2 C10 105.5(5) . . ?
C6 Si2 C10 112.6(5) . . ?
C5 Si2 C10 105.3(4) . . ?
C37 Si3 C38 112.3(5) . . ?
C37 Si3 C36 111.0(5) . . ?
C38 Si3 C36 108.8(5) . . ?
C37 Si3 C41 115.3(5) . . ?
C38 Si3 C41 103.9(4) . . ?
C36 Si3 C41 104.9(4) . . ?
C39 Si4 C40 109.3(6) . . ?
C39 Si4 C35 110.8(5) . . ?
C40 Si4 C35 109.2(4) . . ?
C39 Si4 C42 114.9(5) . . ?
C40 Si4 C42 106.6(5) . . ?
C35 Si4 C42 105.9(4) . . ?
C16 P1 C15 105.7(6) . . ?
C16 P1 C22 104.4(4) . . ?
C15 P1 C22 105.5(5) . . ?
C16 P1 Ru2 115.3(4) . . ?
C15 P1 Ru2 112.0(4) . . ?
C22 P1 Ru2 113.1(3) . . ?
C53 P2 C46 104.1(5) . . ?
C53 P2 C47 102.0(4) . . ?
C46 P2 C47 106.3(5) . . ?
C53 P2 Ru4 115.6(3) . . ?
C46 P2 Ru4 111.9(4) . . ?
C47 P2 Ru4 115.7(3) . . ?
C2 C1 C5 109.2(10) . . ?
C2 C1 Ru1 73.9(7) . . ?
C5 C1 Ru1 71.1(5) . . ?
C1 C2 C3 108.0(10) . . ?
C1 C2 Ru1 70.7(6) . . ?
C3 C2 Ru1 69.7(6) . . ?
C2 C3 C4 108.7(11) . . ?
C2 C3 Ru1 73.4(7) . . ?
C4 C3 Ru1 72.0(6) . . ?
C5 C4 C3 106.9(9) . . ?
C5 C4 Si1 126.4(7) . . ?
C3 C4 Si1 126.7(9) . . ?
C5 C4 Ru1 71.3(5) . . ?
C3 C4 Ru1 70.6(6) . . ?
Si1 C4 Ru1 125.2(5) . . ?
C4 C5 C1 107.1(10) . . ?
C4 C5 Si2 126.1(7) . . ?
C1 C5 Si2 126.6(8) . . ?
C4 C5 Ru1 71.9(5) . . ?
C1 C5 Ru1 70.9(6) . . ?
Si2 C5 Ru1 125.5(5) . . ?
C14 C10 C11 108.0(8) . . ?
C14 C10 Si2 126.9(7) . . ?
C11 C10 Si2 123.9(7) . . ?
C14 C10 Ru2 70.4(5) . . ?
C11 C10 Ru2 72.4(5) . . ?
Si2 C10 Ru2 132.7(4) . . ?
C10 C11 C12 106.1(8) . . ?
C10 C11 Si1 126.7(6) . . ?
C12 C11 Si1 126.7(7) . . ?
C10 C11 Ru2 70.8(5) . . ?
C12 C11 Ru2 69.7(4) . . ?
Si1 C11 Ru2 130.4(4) . . ?
C13 C12 C11 107.8(8) . . ?
C13 C12 Ru2 71.4(5) . . ?
C11 C12 Ru2 72.2(4) . . ?
C12 C13 C14 110.2(8) . . ?
C12 C13 Ru2 73.0(5) . . ?
C14 C13 Ru2 71.6(5) . . ?
C13 C14 C10 107.8(9) . . ?
C13 C14 Ru2 71.3(5) . . ?
C10 C14 Ru2 72.6(5) . . ?
C17 C16 C21 119.2(10) . . ?
C17 C16 P1 121.9(8) . . ?
C21 C16 P1 118.8(9) . . ?
C16 C17 C18 119.1(11) . . ?
C19 C18 C17 121.3(13) . . ?
C18 C19 C20 121.0(13) . . ?
C19 C20 C21 120.8(14) . . ?
C16 C21 C20 118.3(13) . . ?
C27 C22 C23 119.5(9) . . ?
C27 C22 P1 121.4(7) . . ?
C23 C22 P1 119.0(7) . . ?
C22 C23 C24 120.2(11) . . ?
C25 C24 C23 117.8(11) . . ?
C26 C25 C24 122.3(10) . . ?
C25 C26 C27 121.3(10) . . ?
C22 C27 C26 118.7(10) . . ?
O1 C28 Ru2 178.9(10) . . ?
O2 C29 Ru2 177.1(11) . . ?
O3 C30 Ru1 175.3(16) . . ?
O4 C31 Ru1 178.7(13) . . ?
C33 C32 C36 109.1(9) . . ?
C33 C32 Ru3 73.4(6) . . ?
C36 C32 Ru3 69.6(5) . . ?
C32 C33 C34 108.8(9) . . ?
C32 C33 Ru3 71.6(6) . . ?
C34 C33 Ru3 70.9(6) . . ?
C35 C34 C33 107.6(9) . . ?
C35 C34 Ru3 70.4(5) . . ?
C33 C34 Ru3 72.1(6) . . ?
C34 C35 C36 108.6(8) . . ?
C34 C35 Si4 126.9(8) . . ?
C36 C35 Si4 124.3(6) . . ?
C34 C35 Ru3 73.0(5) . . ?
C36 C35 Ru3 70.9(5) . . ?
Si4 C35 Ru3 125.6(5) . . ?
C35 C36 C32 105.8(9) . . ?
C35 C36 Si3 126.8(6) . . ?
C32 C36 Si3 126.9(7) . . ?
C35 C36 Ru3 71.5(5) . . ?
C32 C36 Ru3 72.3(5) . . ?
Si3 C36 Ru3 126.9(5) . . ?
C42 C41 C45 106.9(7) . . ?
C42 C41 Si3 125.3(6) . . ?
C45 C41 Si3 127.1(6) . . ?
C42 C41 Ru4 71.4(4) . . ?
C45 C41 Ru4 69.0(5) . . ?
Si3 C41 Ru4 132.1(4) . . ?
C41 C42 C43 107.5(8) . . ?
C41 C42 Si4 125.7(6) . . ?
C43 C42 Si4 126.1(7) . . ?
C41 C42 Ru4 72.4(5) . . ?
C43 C42 Ru4 69.4(5) . . ?
Si4 C42 Ru4 130.8(4) . . ?
C44 C43 C42 108.8(8) . . ?
C44 C43 Ru4 72.8(5) . . ?
C42 C43 Ru4 73.5(5) . . ?
C45 C44 C43 108.0(8) . . ?
C45 C44 Ru4 71.0(5) . . ?
C43 C44 Ru4 70.2(5) . . ?
C44 C45 C41 108.7(8) . . ?
C44 C45 Ru4 72.9(5) . . ?
C41 C45 Ru4 73.4(5) . . ?
C48 C47 C52 119.7(9) . . ?
C48 C47 P2 122.0(7) . . ?
C52 C47 P2 118.3(8) . . ?
C47 C48 C49 121.2(10) . . ?
C50 C49 C48 117.6(11) . . ?
C49 C50 C51 122.9(11) . . ?
C50 C51 C52 120.4(12) . . ?
C51 C52 C47 118.0(12) . . ?
C54 C53 C58 117.2(12) . . ?
C54 C53 P2 122.3(10) . . ?
C58 C53 P2 120.0(9) . . ?
C53 C54 C55 123.6(15) . . ?
C54 C55 C56 117.2(17) . . ?
C57 C56 C55 121.6(15) . . ?
C56 C57 C58 119.2(16) . . ?
C53 C58 C57 120.8(15) . . ?
O5 C59 Ru4 175.5(11) . . ?
O6 C60 Ru4 178.9(10) . . ?
O7 C61 Ru3 178.1(14) . . ?
O8 C62 Ru3 177.7(14) . . ?
F2 B1 F3 110.6(15) . . ?
F2 B1 F4 115.2(15) . . ?
F3 B1 F4 114.5(13) . . ?
F2 B1 F1 101.5(17) . . ?
F3 B1 F1 108.1(17) . . ?
F4 B1 F1 105.7(11) . . ?
F7 B2 F8 109(2) . . ?
F7 B2 F6 112.4(18) . . ?
F8 B2 F6 107.3(16) . . ?
F7 B2 F5 110.2(17) . . ?
F8 B2 F5 101.1(16) . . ?
F6 B2 F5 116.0(15) . . ?
Cl2 C63 Cl1A 153(3) . . ?
Cl2 C63 Cl1 119(2) . . ?
Cl1A C63 Cl1 78.9(19) . . ?
Cl2 C63 Cl2A 52.4(13) . . ?
Cl1A C63 Cl2A 144(2) . . ?
Cl1 C63 Cl2A 67.1(18) . . ?

loop_
_geom_bond_atom_site_label_1
_geom_bond_atom_site_label_2
_geom_bond_distance
_geom_bond_site_symmetry_2
_geom_bond_publ_flag
Ru1 C30 1.814(16) . ?
Ru1 C31 1.859(13) . ?
Ru1 C3 2.258(11) . ?
Ru1 C1 2.266(10) . ?
Ru1 C5 2.269(9) . ?
Ru1 C4 2.277(9) . ?
Ru1 C2 2.307(11) . ?
Ru2 C28 1.877(12) . ?
Ru2 C29 1.889(11) . ?
Ru2 C13 2.235(8) . ?
Ru2 C14 2.239(9) . ?
Ru2 C12 2.255(8) . ?
Ru2 C10 2.268(9) . ?
Ru2 C11 2.289(8) . ?
Ru2 P1 2.334(3) . ?
Ru3 C61 1.822(13) . ?
Ru3 C62 1.833(14) . ?
Ru3 C36 2.234(8) . ?
Ru3 C35 2.241(9) . ?
Ru3 C32 2.271(10) . ?
Ru3 C34 2.276(10) . ?
Ru3 C33 2.293(11) . ?
Ru4 C60 1.892(11) . ?
Ru4 C59 1.893(10) . ?
Ru4 C43 2.226(9) . ?
Ru4 C45 2.235(9) . ?
Ru4 C44 2.260(9) . ?
Ru4 C42 2.281(8) . ?
Ru4 C41 2.295(8) . ?
Ru4 P2 2.338(3) . ?
Si1 C8 1.836(10) . ?
Si1 C4 1.850(10) . ?
Si1 C9 1.877(10) . ?
Si1 C11 1.897(9) . ?
Si2 C7 1.859(11) . ?
Si2 C6 1.862(12) . ?
Si2 C5 1.864(11) . ?
Si2 C10 1.905(9) . ?
Si3 C37 1.844(10) . ?
Si3 C38 1.874(11) . ?
Si3 C36 1.875(10) . ?
Si3 C41 1.893(8) . ?
Si4 C39 1.858(11) . ?
Si4 C40 1.861(11) . ?
Si4 C35 1.877(9) . ?
Si4 C42 1.895(9) . ?
P1 C16 1.817(10) . ?
P1 C15 1.823(11) . ?
P1 C22 1.822(9) . ?
P2 C53 1.817(11) . ?
P2 C46 1.835(11) . ?
P2 C47 1.835(9) . ?
C1 C2 1.388(18) . ?
C1 C5 1.477(14) . ?
C2 C3 1.445(16) . ?
C3 C4 1.455(14) . ?
C4 C5 1.436(14) . ?
C10 C14 1.430(14) . ?
C10 C11 1.436(12) . ?
C11 C12 1.485(12) . ?
C12 C13 1.372(14) . ?
C13 C14 1.422(13) . ?
C16 C17 1.389(15) . ?
C16 C21 1.404(17) . ?
C17 C18 1.434(15) . ?
C18 C19 1.319(19) . ?
C19 C20 1.35(2) . ?
C20 C21 1.44(2) . ?
C22 C27 1.388(13) . ?
C22 C23 1.397(13) . ?
C23 C24 1.408(14) . ?
C24 C25 1.377(16) . ?
C25 C26 1.330(15) . ?
C26 C27 1.395(14) . ?
C28 O1 1.161(12) . ?
C29 O2 1.133(12) . ?
C30 O3 1.155(16) . ?
C31 O4 1.127(14) . ?
C32 C33 1.371(15) . ?
C32 C36 1.471(13) . ?
C33 C34 1.450(15) . ?
C34 C35 1.418(13) . ?
C35 C36 1.440(13) . ?
C41 C42 1.422(12) . ?
C41 C45 1.460(12) . ?
C42 C43 1.433(12) . ?
C43 C44 1.422(14) . ?
C44 C45 1.393(14) . ?
C47 C48 1.360(13) . ?
C47 C52 1.403(15) . ?
C48 C49 1.404(14) . ?
C49 C50 1.340(16) . ?
C50 C51 1.354(19) . ?
C51 C52 1.383(17) . ?
C53 C54 1.377(17) . ?
C53 C58 1.384(16) . ?
C54 C55 1.38(2) . ?
C55 C56 1.38(3) . ?
C56 C57 1.37(3) . ?
C57 C58 1.395(17) . ?
C59 O5 1.140(11) . ?
C60 O6 1.148(11) . ?
C61 O7 1.171(14) . ?
C62 O8 1.164(14) . ?
B1 F2 1.268(18) . ?
B1 F3 1.267(17) . ?
B1 F4 1.312(14) . ?
B1 F1 1.334(17) . ?
B2 F7 1.25(2) . ?
B2 F8 1.26(2) . ?
B2 F6 1.305(15) . ?
B2 F5 1.337(19) . ?
C63 Cl2 1.653(18) . ?
C63 Cl1A 1.685(18) . ?
C63 Cl1 1.700(19) . ?
C63 Cl2A 1.814(18) . ?
